data_7046877
loop_
_publ_author_name
'Tatematsu, Yoshiharu'
'Kato, Shinzi'
'Nakata, Norio'
'Ebihara, Masahiro'
'Niyomura, Osamu'
'Sugamata, Koh'
'Yukimoto, Mariko'
'Minoura, Mao'

_publ_section_title
;
 Group 2 metal bis(arenecarbochalcogenoate)(crown ether) complexes:
 isolation and structural analysis.
;
_journal_issue 29
_journal_name_full 'Dalton transactions (Cambridge, England : 2003)'
_journal_page_first 9787
_journal_page_last 9794
_journal_paper_doi 10.1039/c8dt01959b
_journal_volume 47
_journal_year 2018
_chemical_formula_moiety 'C26 H34 O9 S2 Sr'
_chemical_formula_sum 'C26 H34 O9 S2 Sr'
_chemical_formula_weight 642.27
_space_group_crystal_system monoclinic
_space_group_IT_number 14
_space_group_name_Hall '-P 2yn'
_space_group_name_H-M_alt 'P 1 21/n 1'
_symmetry_space_group_name_Hall '-P 2yn'
_symmetry_space_group_name_H-M 'P 1 21/n 1'
_atom_sites_solution_hydrogens geom
_audit_creation_method SHELXL-2014/7
_audit_update_record
;
2018-06-21 deposited with the CCDC.
2018-06-26 downloaded from the CCDC.
;
_cell_angle_alpha 90
_cell_angle_beta 94.51(2)
_cell_angle_gamma 90
_cell_formula_units_Z 4
_cell_length_a 8.606(2)
_cell_length_b 14.452(2)
_cell_length_c 22.606(2)
_cell_measurement_reflns_used 24
_cell_measurement_temperature 193(2)
_cell_measurement_theta_max 12.5
_cell_measurement_theta_min 10.1
_cell_volume 2802.9(8)
_computing_cell_refinement 'MSC/AFC Diffractometer Control'
_computing_data_collection 'MSC/AFC Diffractometer Control'
_computing_data_reduction 'teXsan: PROCESS (MSC)'
_computing_molecular_graphics 'Mercury (Macrae et al., 2008)'
_computing_publication_material 'Yadokari-XG 2009 (Wakita, Nemoto et al., 2009)'
_computing_structure_refinement 'SHELXL-2014/7 (Sheldrick, 2014)'
_computing_structure_solution 'SIR97 (Altomare et al., 1999)'
_diffrn_ambient_temperature 193(2)
_diffrn_measured_fraction_theta_full 1.000
_diffrn_measured_fraction_theta_max 1.000
_diffrn_measurement_device_type 'Rigaku AFC7R'
_diffrn_measurement_method \w-2\q
_diffrn_radiation_monochromator graphite
_diffrn_radiation_type MoK\a
_diffrn_radiation_wavelength 0.7107
_diffrn_reflns_av_R_equivalents 0.0362
_diffrn_reflns_av_unetI/netI 0.2926
_diffrn_reflns_Laue_measured_fraction_full 1.000
_diffrn_reflns_Laue_measured_fraction_max 1.000
_diffrn_reflns_limit_h_max 0
_diffrn_reflns_limit_h_min -11
_diffrn_reflns_limit_k_max 18
_diffrn_reflns_limit_k_min -1
_diffrn_reflns_limit_l_max 29
_diffrn_reflns_limit_l_min -29
_diffrn_reflns_number 7016
_diffrn_reflns_point_group_measured_fraction_full 1.000
_diffrn_reflns_point_group_measured_fraction_max 1.000
_diffrn_reflns_theta_full 25.241
_diffrn_reflns_theta_max 27.500
_diffrn_reflns_theta_min 2.292
_diffrn_standards_decay_% 0.07
_diffrn_standards_interval_count 150
_diffrn_standards_number 3
_exptl_absorpt_coefficient_mu 2.123
_exptl_absorpt_correction_T_max 0.998
_exptl_absorpt_correction_T_min 0.890
_exptl_absorpt_correction_type psi-scan
_exptl_absorpt_process_details '(North, Phillips & Mathews, 1968)'
_exptl_crystal_colour 'pale yellow'
_exptl_crystal_density_diffrn 1.522
_exptl_crystal_description prismatic
_exptl_crystal_F_000 1328
_exptl_crystal_size_max 0.14
_exptl_crystal_size_mid 0.14
_exptl_crystal_size_min 0.11
_refine_diff_density_max 0.597
_refine_diff_density_min -1.056
_refine_diff_density_rms 0.132
_refine_ls_extinction_method none
_refine_ls_goodness_of_fit_ref 0.963
_refine_ls_hydrogen_treatment constr
_refine_ls_matrix_type full
_refine_ls_number_parameters 345
_refine_ls_number_reflns 6441
_refine_ls_number_restraints 0
_refine_ls_restrained_S_all 0.963
_refine_ls_R_factor_all 0.2361
_refine_ls_R_factor_gt 0.0629
_refine_ls_shift/su_max 0.000
_refine_ls_shift/su_mean 0.000
_refine_ls_structure_factor_coef Fsqd
_refine_ls_weighting_details 'w=1/[\s^2^(Fo^2^)+(0.0197P)^2^] where P=(Fo^2^+2Fc^2^)/3'
_refine_ls_weighting_scheme calc
_refine_ls_wR_factor_gt 0.1070
_refine_ls_wR_factor_ref 0.1511
_reflns_Friedel_coverage 0.000
_reflns_number_gt 2583
_reflns_number_total 6441
_reflns_threshold_expression 'I > 2\s(I)'
_cod_data_source_file c8dt01959b2.cif
_cod_data_source_block 10c
_cod_depositor_comments 'Adding full bibliography for 7046874--7046878.cif.'
_cod_database_code 7046877
_shelx_shelxl_version_number 2014/7
_shelx_space_group_comment
;
The symmetry employed for this shelxl refinement is uniquely defined
by the following loop, which should always be used as a source of
symmetry information in preference to the above space-group names.
They are only intended as comments.
;
_shelx_estimated_absorpt_t_min 0.755
_shelx_estimated_absorpt_t_max 0.800

loop_
_space_group_symop_operation_xyz
'x, y, z'
'-x+1/2, y+1/2, -z+1/2'
'-x, -y, -z'
'x-1/2, -y-1/2, z-1/2'

loop_
_atom_site_label
_atom_site_type_symbol
_atom_site_fract_x
_atom_site_fract_y
_atom_site_fract_z
_atom_site_U_iso_or_equiv
_atom_site_adp_type
_atom_site_occupancy
_atom_site_site_symmetry_order
_atom_site_calc_flag
_atom_site_refinement_flags_posn
_atom_site_refinement_flags_adp
Sr1 Sr 0.70787(8) 0.91436(5) 0.20937(3) 0.02433(17) Uani 1 1 d . .
S1 S 0.9861(2) 0.79754(14) 0.26708(9) 0.0374(5) Uani 1 1 d . .
S2 S 0.9806(2) 0.98604(15) 0.14667(9) 0.0370(5) Uani 1 1 d . .
O1 O 0.8638(6) 0.9474(3) 0.3088(2) 0.0355(14) Uani 1 1 d . .
O2 O 1.3600(6) 0.8958(4) 0.5283(2) 0.0433(15) Uani 1 1 d . .
O3 O 0.7385(5) 1.0812(3) 0.1718(2) 0.0300(12) Uani 1 1 d . .
O4 O 0.7935(6) 1.2961(3) -0.0683(2) 0.0403(14) Uani 1 1 d . .
O5 O 0.6961(6) 0.7568(3) 0.1467(2) 0.0348(13) Uani 1 1 d . .
O6 O 0.5944(5) 0.9207(4) 0.0901(2) 0.0325(12) Uani 1 1 d . .
O7 O 0.4186(5) 0.9837(3) 0.1765(2) 0.0316(13) Uani 1 1 d . .
O8 O 0.5059(5) 0.9483(3) 0.2915(2) 0.0311(13) Uani 1 1 d . .
O9 O 0.5584(6) 0.7711(3) 0.2522(2) 0.0378(14) Uani 1 1 d . .
C1 C 0.9622(9) 0.8838(5) 0.3173(3) 0.0308(19) Uani 1 1 d . .
C2 C 1.0678(8) 0.8869(5) 0.3727(3) 0.0234(17) Uani 1 1 d . .
C3 C 1.0821(8) 0.9691(5) 0.4051(3) 0.0320(19) Uani 1 1 d . .
H1 H 1.0232 1.0215 0.3914 0.038 Uiso 1 1 calc R U
C4 C 1.1808(9) 0.9763(5) 0.4571(3) 0.039(2) Uani 1 1 d . .
H2 H 1.1917 1.0332 0.4781 0.046 Uiso 1 1 calc R U
C5 C 1.2622(8) 0.8981(5) 0.4774(3) 0.0298(19) Uani 1 1 d . .
C6 C 1.2468(9) 0.8142(5) 0.4470(3) 0.0314(19) Uani 1 1 d . .
H3 H 1.3014 0.7609 0.4619 0.038 Uiso 1 1 calc R U
C7 C 1.1507(8) 0.8095(5) 0.3947(3) 0.0278(18) Uani 1 1 d . .
H4 H 1.1412 0.7527 0.3736 0.033 Uiso 1 1 calc R U
C8 C 1.3735(10) 0.9790(6) 0.5647(3) 0.053(3) Uani 1 1 d . .
H5 H 1.4172 1.0292 0.5421 0.079 Uiso 1 1 calc R U
H6 H 1.4422 0.9667 0.6005 0.079 Uiso 1 1 calc R U
H7 H 1.2702 0.9970 0.5761 0.079 Uiso 1 1 calc R U
C9 C 0.8395(8) 1.0698(5) 0.1359(3) 0.0274(18) Uani 1 1 d . .
C10 C 0.8358(8) 1.1306(5) 0.0830(3) 0.0281(18) Uani 1 1 d . .
C11 C 0.9249(8) 1.1125(5) 0.0350(3) 0.0283(18) Uani 1 1 d . .
H8 H 0.9946 1.0614 0.0377 0.034 Uiso 1 1 calc R U
C12 C 0.9164(8) 1.1646(5) -0.0156(3) 0.0297(18) Uani 1 1 d . .
H9 H 0.9773 1.1492 -0.0474 0.036 Uiso 1 1 calc R U
C13 C 0.8163(8) 1.2410(5) -0.0195(3) 0.0294(18) Uani 1 1 d . .
C14 C 0.7271(8) 1.2622(5) 0.0278(3) 0.0313(19) Uani 1 1 d . .
H10 H 0.6595 1.3142 0.0257 0.038 Uiso 1 1 calc R U
C15 C 0.7382(8) 1.2070(5) 0.0775(3) 0.0307(19) Uani 1 1 d . .
H11 H 0.6767 1.2217 0.1093 0.037 Uiso 1 1 calc R U
C16 C 0.8793(9) 1.2743(6) -0.1177(3) 0.050(3) Uani 1 1 d . .
H12 H 0.9911 1.2751 -0.1054 0.076 Uiso 1 1 calc R U
H13 H 0.8565 1.3201 -0.1492 0.076 Uiso 1 1 calc R U
H14 H 0.8495 1.2126 -0.1326 0.076 Uiso 1 1 calc R U
C17 C 0.6023(9) 0.7537(6) 0.0906(3) 0.039(2) Uani 1 1 d . .
H15 H 0.4902 0.7503 0.0974 0.047 Uiso 1 1 calc R U
H16 H 0.6299 0.6989 0.0674 0.047 Uiso 1 1 calc R U
C18 C 0.6364(9) 0.8408(6) 0.0583(3) 0.045(2) Uani 1 1 d . .
H17 H 0.7491 0.8433 0.0523 0.054 Uiso 1 1 calc R U
H18 H 0.5781 0.8403 0.0188 0.054 Uiso 1 1 calc R U
C19 C 0.4348(9) 0.9468(6) 0.0765(3) 0.041(2) Uani 1 1 d . .
H19 H 0.3656 0.8931 0.0815 0.050 Uiso 1 1 calc R U
H20 H 0.4189 0.9684 0.0350 0.050 Uiso 1 1 calc R U
C20 C 0.3975(9) 1.0232(6) 0.1183(3) 0.040(2) Uani 1 1 d . .
H21 H 0.4686 1.0763 0.1146 0.049 Uiso 1 1 calc R U
H22 H 0.2888 1.0446 0.1098 0.049 Uiso 1 1 calc R U
C21 C 0.3699(9) 1.0439(5) 0.2213(3) 0.037(2) Uani 1 1 d . .
H23 H 0.2680 1.0722 0.2085 0.045 Uiso 1 1 calc R U
H24 H 0.4471 1.0940 0.2294 0.045 Uiso 1 1 calc R U
C22 C 0.3567(9) 0.9870(5) 0.2755(3) 0.038(2) Uani 1 1 d . .
H25 H 0.3230 1.0259 0.3081 0.045 Uiso 1 1 calc R U
H26 H 0.2790 0.9372 0.2674 0.045 Uiso 1 1 calc R U
C23 C 0.5031(9) 0.8701(5) 0.3299(3) 0.038(2) Uani 1 1 d . .
H27 H 0.4306 0.8827 0.3609 0.045 Uiso 1 1 calc R U
H28 H 0.6084 0.8609 0.3500 0.045 Uiso 1 1 calc R U
C24 C 0.4530(9) 0.7826(5) 0.2974(3) 0.038(2) Uani 1 1 d . .
H29 H 0.4591 0.7290 0.3248 0.045 Uiso 1 1 calc R U
H30 H 0.3445 0.7883 0.2797 0.045 Uiso 1 1 calc R U
C25 C 0.5379(8) 0.6874(5) 0.2195(3) 0.038(2) Uani 1 1 d . .
H31 H 0.4404 0.6899 0.1932 0.045 Uiso 1 1 calc R U
H32 H 0.5315 0.6343 0.2468 0.045 Uiso 1 1 calc R U
C26 C 0.6753(9) 0.6768(5) 0.1835(3) 0.039(2) Uani 1 1 d . .
H33 H 0.7703 0.6675 0.2105 0.046 Uiso 1 1 calc R U
H34 H 0.6607 0.6213 0.1580 0.046 Uiso 1 1 calc R U

loop_
_atom_site_aniso_label
_atom_site_aniso_U_11
_atom_site_aniso_U_22
_atom_site_aniso_U_33
_atom_site_aniso_U_23
_atom_site_aniso_U_13
_atom_site_aniso_U_12
Sr1 0.0208(3) 0.0247(4) 0.0273(4) -0.0010(4) 0.0007(3) -0.0029(4)
S1 0.0377(13) 0.0318(12) 0.0409(13) -0.0056(10) -0.0083(10) 0.0048(10)
S2 0.0247(11) 0.0394(13) 0.0474(14) 0.0108(11) 0.0064(10) 0.0020(10)
O1 0.034(3) 0.026(3) 0.046(3) -0.001(3) -0.002(3) 0.013(3)
O2 0.040(3) 0.053(4) 0.033(3) 0.000(3) -0.014(3) -0.001(3)
O3 0.030(3) 0.029(3) 0.032(3) -0.007(3) 0.009(2) -0.002(3)
O4 0.037(3) 0.038(3) 0.046(4) 0.009(3) 0.002(3) 0.005(3)
O5 0.036(3) 0.026(3) 0.043(3) -0.007(3) 0.002(3) -0.003(3)
O6 0.019(3) 0.039(3) 0.039(3) -0.009(3) 0.001(2) -0.005(3)
O7 0.029(3) 0.029(3) 0.037(3) 0.002(3) 0.003(2) 0.003(3)
O8 0.025(3) 0.038(3) 0.030(3) 0.000(3) 0.007(2) -0.001(2)
O9 0.035(3) 0.030(3) 0.049(4) -0.005(3) 0.008(3) -0.007(3)
C1 0.032(5) 0.022(4) 0.039(5) -0.002(4) 0.006(4) -0.010(4)
C2 0.023(4) 0.027(4) 0.022(4) 0.002(3) 0.008(3) 0.003(3)
C3 0.030(4) 0.031(5) 0.035(5) -0.006(4) 0.001(4) 0.008(4)
C4 0.036(5) 0.034(5) 0.045(5) -0.013(4) 0.000(4) 0.001(4)
C5 0.021(4) 0.038(5) 0.031(4) 0.004(4) 0.005(3) -0.001(4)
C6 0.041(5) 0.030(5) 0.024(4) 0.014(4) 0.005(4) 0.003(4)
C7 0.032(4) 0.027(4) 0.025(4) 0.004(3) 0.002(4) -0.007(4)
C8 0.056(6) 0.066(7) 0.035(5) -0.009(5) -0.003(5) -0.013(5)
C9 0.028(4) 0.021(4) 0.032(4) -0.002(3) -0.007(3) -0.008(3)
C10 0.027(4) 0.025(4) 0.032(4) -0.001(4) 0.001(4) -0.010(4)
C11 0.027(4) 0.025(4) 0.033(4) -0.001(3) -0.002(3) -0.001(3)
C12 0.024(4) 0.035(5) 0.029(4) 0.001(4) 0.002(3) 0.006(4)
C13 0.027(4) 0.032(5) 0.029(4) 0.000(4) -0.003(4) -0.009(4)
C14 0.026(4) 0.024(4) 0.044(5) 0.002(4) 0.001(4) 0.005(4)
C15 0.028(4) 0.027(4) 0.038(5) -0.005(4) 0.007(4) -0.003(4)
C16 0.050(6) 0.068(7) 0.034(5) 0.023(5) 0.006(4) 0.002(5)
C17 0.039(5) 0.046(5) 0.031(5) -0.022(4) -0.001(4) -0.005(4)
C18 0.041(5) 0.061(6) 0.033(5) -0.014(5) 0.001(4) -0.011(5)
C19 0.033(5) 0.059(6) 0.032(5) 0.007(4) 0.000(4) -0.003(4)
C20 0.026(4) 0.051(6) 0.044(5) 0.016(5) -0.001(4) -0.006(4)
C21 0.027(4) 0.033(5) 0.050(5) -0.011(4) -0.005(4) 0.005(4)
C22 0.041(5) 0.037(5) 0.036(5) -0.017(4) 0.007(4) -0.001(4)
C23 0.042(5) 0.047(5) 0.025(4) 0.008(4) 0.010(4) -0.002(4)
C24 0.028(4) 0.044(5) 0.042(5) 0.010(4) 0.009(4) -0.006(4)
C25 0.032(5) 0.032(5) 0.048(5) 0.006(4) -0.008(4) -0.013(4)
C26 0.038(5) 0.027(5) 0.048(5) -0.007(4) -0.015(4) 0.006(4)

loop_
_atom_type_symbol
_atom_type_description
_atom_type_scat_dispersion_real
_atom_type_scat_dispersion_imag
_atom_type_scat_source
C C 0.0033 0.0016 'International Tables Vol C Tables 4.2.6.8 and 6.1.1.4'
H H 0.0000 0.0000 'International Tables Vol C Tables 4.2.6.8 and 6.1.1.4'
O O 0.0106 0.0060 'International Tables Vol C Tables 4.2.6.8 and 6.1.1.4'
S S 0.1246 0.1234 'International Tables Vol C Tables 4.2.6.8 and 6.1.1.4'
Sr Sr -1.5307 3.2498 'International Tables Vol C Tables 4.2.6.8 and 6.1.1.4'

loop_
_geom_angle_atom_site_label_1
_geom_angle_atom_site_label_2
_geom_angle_atom_site_label_3
_geom_angle
O1 Sr1 O3 93.09(15)
O1 Sr1 O9 93.50(15)
O3 Sr1 O9 155.96(15)
O1 Sr1 O5 128.02(15)
O3 Sr1 O5 128.45(15)
O9 Sr1 O5 62.05(15)
O1 Sr1 O8 71.54(15)
O3 Sr1 O8 98.34(15)
O9 Sr1 O8 62.17(15)
O5 Sr1 O8 121.40(15)
O1 Sr1 O7 124.87(15)
O3 Sr1 O7 71.45(14)
O9 Sr1 O7 85.87(15)
O5 Sr1 O7 99.90(15)
O8 Sr1 O7 59.72(14)
O1 Sr1 O6 162.93(15)
O3 Sr1 O6 71.88(14)
O9 Sr1 O6 103.52(15)
O5 Sr1 O6 61.44(15)
O8 Sr1 O6 117.68(14)
O7 Sr1 O6 58.93(14)
O1 Sr1 S2 88.57(12)
O3 Sr1 S2 54.61(11)
O9 Sr1 S2 148.65(12)
O5 Sr1 S2 92.40(12)
O8 Sr1 S2 146.20(11)
O7 Sr1 S2 118.16(11)
O6 Sr1 S2 76.21(10)
O1 Sr1 C9 98.50(17)
O3 Sr1 C9 23.57(16)
O9 Sr1 C9 168.01(16)
O5 Sr1 C9 109.69(17)
O8 Sr1 C9 121.85(17)
O7 Sr1 C9 87.22(17)
O6 Sr1 C9 64.50(16)
S2 Sr1 C9 32.81(14)
O1 Sr1 S1 53.57(11)
O3 Sr1 S1 123.19(11)
O9 Sr1 S1 78.72(12)
O5 Sr1 S1 75.99(11)
O8 Sr1 S1 109.02(11)
O7 Sr1 S1 164.21(11)
O6 Sr1 S1 128.12(11)
S2 Sr1 S1 77.48(6)
C9 Sr1 S1 108.55(14)
O1 Sr1 C1 22.15(16)
O3 Sr1 C1 107.51(16)
O9 Sr1 C1 86.33(16)
O5 Sr1 C1 106.44(17)
O8 Sr1 C1 86.48(17)
O7 Sr1 C1 144.86(17)
O6 Sr1 C1 155.82(17)
S2 Sr1 C1 83.94(14)
C9 Sr1 C1 104.87(18)
S1 Sr1 C1 31.44(13)
C1 S1 Sr1 75.9(3)
C9 S2 Sr1 75.0(3)
C1 O1 Sr1 107.3(4)
C5 O2 C8 118.2(6)
C9 O3 Sr1 100.7(4)
C13 O4 C16 117.1(6)
C26 O5 C17 113.2(5)
C26 O5 Sr1 112.2(4)
C17 O5 Sr1 119.0(4)
C18 O6 C19 112.5(6)
C18 O6 Sr1 112.2(4)
C19 O6 Sr1 118.1(4)
C21 O7 C20 112.8(6)
C21 O7 Sr1 110.1(4)
C20 O7 Sr1 116.3(4)
C22 O8 C23 114.1(6)
C22 O8 Sr1 121.1(4)
C23 O8 Sr1 108.6(4)
C25 O9 C24 114.3(6)
C25 O9 Sr1 121.1(4)
C24 O9 Sr1 121.5(4)
O1 C1 C2 117.8(6)
O1 C1 S1 123.2(6)
C2 C1 S1 118.9(6)
O1 C1 Sr1 50.5(4)
C2 C1 Sr1 168.4(5)
S1 C1 Sr1 72.7(3)
C3 C2 C7 118.2(6)
C3 C2 C1 119.3(6)
C7 C2 C1 122.4(6)
C2 C3 C4 121.8(7)
C2 C3 H1 119.1
C4 C3 H1 119.1
C5 C4 C3 118.3(7)
C5 C4 H2 120.9
C3 C4 H2 120.9
O2 C5 C4 123.8(7)
O2 C5 C6 114.9(7)
C4 C5 C6 121.3(7)
C7 C6 C5 119.3(7)
C7 C6 H3 120.4
C5 C6 H3 120.4
C6 C7 C2 121.1(7)
C6 C7 H4 119.5
C2 C7 H4 119.5
O2 C8 H5 109.5
O2 C8 H6 109.5
H5 C8 H6 109.5
O2 C8 H7 109.5
H5 C8 H7 109.5
H6 C8 H7 109.5
O3 C9 C10 118.4(7)
O3 C9 S2 121.5(6)
C10 C9 S2 120.1(6)
O3 C9 Sr1 55.8(4)
C10 C9 Sr1 152.5(5)
S2 C9 Sr1 72.2(2)
C15 C10 C11 116.3(7)
C15 C10 C9 121.2(7)
C11 C10 C9 122.4(7)
C12 C11 C10 123.3(7)
C12 C11 H8 118.4
C10 C11 H8 118.4
C11 C12 C13 118.7(7)
C11 C12 H9 120.6
C13 C12 H9 120.6
O4 C13 C12 124.2(7)
O4 C13 C14 116.0(7)
C12 C13 C14 119.7(7)
C15 C14 C13 119.4(7)
C15 C14 H10 120.3
C13 C14 H10 120.3
C14 C15 C10 122.5(7)
C14 C15 H11 118.7
C10 C15 H11 118.7
O4 C16 H12 109.5
O4 C16 H13 109.5
H12 C16 H13 109.5
O4 C16 H14 109.5
H12 C16 H14 109.5
H13 C16 H14 109.5
O5 C17 C18 106.5(6)
O5 C17 H15 110.4
C18 C17 H15 110.4
O5 C17 H16 110.4
C18 C17 H16 110.4
H15 C17 H16 108.6
O6 C18 C17 111.6(6)
O6 C18 H17 109.3
C17 C18 H17 109.3
O6 C18 H18 109.3
C17 C18 H18 109.3
H17 C18 H18 108.0
O6 C19 C20 107.9(6)
O6 C19 H19 110.1
C20 C19 H19 110.1
O6 C19 H20 110.1
C20 C19 H20 110.1
H19 C19 H20 108.4
O7 C20 C19 105.4(6)
O7 C20 H21 110.7
C19 C20 H21 110.7
O7 C20 H22 110.7
C19 C20 H22 110.7
H21 C20 H22 108.8
O7 C21 C22 107.1(6)
O7 C21 H23 110.3
C22 C21 H23 110.3
O7 C21 H24 110.3
C22 C21 H24 110.3
H23 C21 H24 108.6
O8 C22 C21 107.6(6)
O8 C22 H25 110.2
C21 C22 H25 110.2
O8 C22 H26 110.2
C21 C22 H26 110.2
H25 C22 H26 108.5
O8 C23 C24 112.7(6)
O8 C23 H27 109.1
C24 C23 H27 109.1
O8 C23 H28 109.1
C24 C23 H28 109.1
H27 C23 H28 107.8
O9 C24 C23 105.9(6)
O9 C24 H29 110.6
C23 C24 H29 110.6
O9 C24 H30 110.6
C23 C24 H30 110.6
H29 C24 H30 108.7
O9 C25 C26 107.4(6)
O9 C25 H31 110.2
C26 C25 H31 110.2
O9 C25 H32 110.2
C26 C25 H32 110.2
H31 C25 H32 108.5
O5 C26 C25 111.8(6)
O5 C26 H33 109.3
C25 C26 H33 109.3
O5 C26 H34 109.3
C25 C26 H34 109.3
H33 C26 H34 107.9

loop_
_geom_bond_atom_site_label_1
_geom_bond_atom_site_label_2
_geom_bond_distance
Sr1 O1 2.570(5)
Sr1 O3 2.577(5)
Sr1 O9 2.660(5)
Sr1 O5 2.679(5)
Sr1 O8 2.686(5)
Sr1 O7 2.732(5)
Sr1 O6 2.796(5)
Sr1 S2 3.019(2)
Sr1 C9 3.063(7)
Sr1 S1 3.129(2)
Sr1 C1 3.178(8)
S1 C1 1.710(7)
S2 C9 1.718(7)
O1 C1 1.255(8)
O2 C5 1.373(8)
O2 C8 1.456(9)
O3 C9 1.246(8)
O4 C13 1.362(8)
O4 C16 1.422(8)
O5 C26 1.444(8)
O5 C17 1.449(8)
O6 C18 1.422(8)
O6 C19 1.434(8)
O7 C21 1.424(8)
O7 C20 1.432(8)
O8 C22 1.421(8)
O8 C23 1.427(8)
O9 C25 1.420(8)
O9 C24 1.429(8)
C1 C2 1.489(9)
C2 C3 1.395(9)
C2 C7 1.398(9)
C3 C4 1.400(9)
C3 H1 0.9500
C4 C5 1.388(10)
C4 H2 0.9500
C5 C6 1.393(10)
C6 C7 1.390(9)
C6 H3 0.9500
C7 H4 0.9500
C8 H5 0.9800
C8 H6 0.9800
C8 H7 0.9800
C9 C10 1.482(9)
C10 C15 1.386(9)
C10 C11 1.403(9)
C11 C12 1.365(9)
C11 H8 0.9500
C12 C13 1.399(10)
C12 H9 0.9500
C13 C14 1.400(9)
C14 C15 1.375(9)
C14 H10 0.9500
C15 H11 0.9500
C16 H12 0.9800
C16 H13 0.9800
C16 H14 0.9800
C17 C18 1.496(10)
C17 H15 0.9900
C17 H16 0.9900
C18 H17 0.9900
C18 H18 0.9900
C19 C20 1.504(10)
C19 H19 0.9900
C19 H20 0.9900
C20 H21 0.9900
C20 H22 0.9900
C21 C22 1.487(9)
C21 H23 0.9900
C21 H24 0.9900
C22 H25 0.9900
C22 H26 0.9900
C23 C24 1.508(10)
C23 H27 0.9900
C23 H28 0.9900
C24 H29 0.9900
C24 H30 0.9900
C25 C26 1.494(10)
C25 H31 0.9900
C25 H32 0.9900
C26 H33 0.9900
C26 H34 0.9900

loop_
_geom_torsion_atom_site_label_1
_geom_torsion_atom_site_label_2
_geom_torsion_atom_site_label_3
_geom_torsion_atom_site_label_4
_geom_torsion
Sr1 O1 C1 C2 -179.8(5)
Sr1 O1 C1 S1 3.3(7)
Sr1 S1 C1 O1 -2.7(6)
Sr1 S1 C1 C2 -179.5(6)
O1 C1 C2 C3 -15.9(10)
S1 C1 C2 C3 161.1(5)
Sr1 C1 C2 C3 -17(3)
O1 C1 C2 C7 162.2(6)
S1 C1 C2 C7 -20.8(9)
Sr1 C1 C2 C7 161(2)
C7 C2 C3 C4 2.4(11)
C1 C2 C3 C4 -179.4(7)
C2 C3 C4 C5 -1.9(11)
C8 O2 C5 C4 3.0(11)
C8 O2 C5 C6 -175.7(6)
C3 C4 C5 O2 -178.7(7)
C3 C4 C5 C6 -0.1(11)
O2 C5 C6 C7 -179.8(6)
C4 C5 C6 C7 1.5(11)
C5 C6 C7 C2 -1.0(11)
C3 C2 C7 C6 -0.9(10)
C1 C2 C7 C6 -179.1(6)
Sr1 O3 C9 C10 148.4(5)
Sr1 O3 C9 S2 -31.7(6)
Sr1 S2 C9 O3 27.1(5)
Sr1 S2 C9 C10 -152.9(6)
O3 C9 C10 C15 9.4(10)
S2 C9 C10 C15 -170.5(5)
Sr1 C9 C10 C15 79.1(12)
O3 C9 C10 C11 -167.9(6)
S2 C9 C10 C11 12.1(9)
Sr1 C9 C10 C11 -98.2(12)
C15 C10 C11 C12 -1.4(10)
C9 C10 C11 C12 176.1(7)
C10 C11 C12 C13 1.3(11)
C16 O4 C13 C12 -0.8(10)
C16 O4 C13 C14 -178.1(6)
C11 C12 C13 O4 -177.5(7)
C11 C12 C13 C14 -0.3(10)
O4 C13 C14 C15 177.0(6)
C12 C13 C14 C15 -0.5(10)
C13 C14 C15 C10 0.4(11)
C11 C10 C15 C14 0.5(10)
C9 C10 C15 C14 -177.0(6)
C26 O5 C17 C18 179.8(6)
Sr1 O5 C17 C18 44.8(7)
C19 O6 C18 C17 -87.5(8)
Sr1 O6 C18 C17 48.5(7)
O5 C17 C18 O6 -61.5(8)
C18 O6 C19 C20 172.4(6)
Sr1 O6 C19 C20 39.2(7)
C21 O7 C20 C19 -173.0(6)
Sr1 O7 C20 C19 58.5(6)
O6 C19 C20 O7 -61.9(7)
C20 O7 C21 C22 164.8(6)
Sr1 O7 C21 C22 -63.5(6)
C23 O8 C22 C21 -160.9(6)
Sr1 O8 C22 C21 -28.3(7)
O7 C21 C22 O8 59.9(7)
C22 O8 C23 C24 78.3(8)
Sr1 O8 C23 C24 -60.0(7)
C25 O9 C24 C23 175.1(6)
Sr1 O9 C24 C23 -24.6(7)
O8 C23 C24 O9 56.4(8)
C24 O9 C25 C26 -168.4(6)
Sr1 O9 C25 C26 31.2(7)
C17 O5 C26 C25 -84.9(7)
Sr1 O5 C26 C25 53.1(7)
O9 C25 C26 O5 -55.0(8)
